data_4035646
loop_
_publ_author_name
'Eriksen, Kristina'
'Ulfkj&#x00E6;r, Anne'
'S\/olling, Theis I'
'Pittelkow, Michael'

_publ_section_title
;
 Benzylic Thio and Seleno Newman-Kwart Rearrangements.
;
_journal_issue 18
_journal_name_full 'The Journal of organic chemistry'
_journal_page_first 10786
_journal_page_last 10797
_journal_paper_doi 10.1021/acs.joc.8b01468
_journal_volume 83
_journal_year 2018
_chemical_formula_moiety 'C10 H12 Cl N O S'
_chemical_formula_sum 'C10 H12 Cl N O S'
_chemical_formula_weight 229.72
_chemical_name_systematic 'S-(4-chlorobenzyl) dimethylcarbamothioate'
_space_group_crystal_system orthorhombic
_space_group_IT_number 33
_space_group_name_Hall 'P 2c -2n'
_space_group_name_H-M_alt 'P n a 21'
_atom_sites_solution_hydrogens geom
_atom_sites_solution_primary iterative
_audit_creation_date 2018-04-30
_audit_creation_method
;
Olex2 1.2
(compiled 2018.04.18 svn.r3501 for OlexSys, GUI svn.r5488)
;
_cell_angle_alpha 90
_cell_angle_beta 90
_cell_angle_gamma 90
_cell_formula_units_Z 4
_cell_length_a 11.91(4)
_cell_length_b 4.681(13)
_cell_length_c 20.27(6)
_cell_measurement_reflns_used 7208
_cell_measurement_temperature 293(2)
_cell_measurement_theta_max 27.28
_cell_measurement_theta_min 3.58
_cell_volume 1130(6)
_computing_cell_refinement 'SAINT v8.37A (Bruker, 2015)'
_computing_data_reduction 'SAINT v8.37A (Bruker, 2015)'
_computing_molecular_graphics 'Olex2 (Dolomanov et al., 2009)'
_computing_publication_material 'Olex2 (Dolomanov et al., 2009)'
_computing_structure_refinement 'ShelXL (Sheldrick, 2015)'
_computing_structure_solution 'olex2.solve (Bourhis et al., 2015)'
_diffrn_ambient_temperature 293.15
_diffrn_measured_fraction_theta_full 0.985
_diffrn_measured_fraction_theta_max 0.985
_diffrn_measurement_device_type 'Bruker APEX-II CCD'
_diffrn_measurement_method '\f and \w scans'
_diffrn_radiation_type MoK\a
_diffrn_radiation_wavelength 0.71073
_diffrn_reflns_av_R_equivalents 0.1181
_diffrn_reflns_av_unetI/netI 0.0487
_diffrn_reflns_Laue_measured_fraction_full 0.985
_diffrn_reflns_Laue_measured_fraction_max 0.985
_diffrn_reflns_limit_h_max 14
_diffrn_reflns_limit_h_min -14
_diffrn_reflns_limit_k_max 5
_diffrn_reflns_limit_k_min -5
_diffrn_reflns_limit_l_max 23
_diffrn_reflns_limit_l_min -23
_diffrn_reflns_number 19732
_diffrn_reflns_point_group_measured_fraction_full 0.985
_diffrn_reflns_point_group_measured_fraction_max 0.985
_diffrn_reflns_theta_full 24.905
_diffrn_reflns_theta_max 24.905
_diffrn_reflns_theta_min 3.422
_diffrn_standards_number 0
_exptl_absorpt_coefficient_mu 0.490
_exptl_absorpt_correction_T_max 0.7456
_exptl_absorpt_correction_T_min 0.5760
_exptl_absorpt_correction_type multi-scan
_exptl_crystal_colour 'clear yellowish colourless'
_exptl_crystal_colour_lustre clear
_exptl_crystal_colour_modifier yellowish
_exptl_crystal_colour_primary colourless
_exptl_crystal_density_diffrn 1.351
_exptl_crystal_description needle
_exptl_crystal_F_000 480
_exptl_crystal_preparation 'Rearranged from O-(4-chlorobenzyl) dimethylcarbamothioate'
_exptl_crystal_recrystallization_method 'From dcm'
_exptl_crystal_size_max 0.4
_exptl_crystal_size_mid 0.1
_exptl_crystal_size_min 0.1
_refine_diff_density_max 0.245
_refine_diff_density_min -0.297
_refine_diff_density_rms 0.055
_refine_ls_abs_structure_details
;
 Flack x determined using 765 quotients [(I+)-(I-)]/[(I+)+(I-)]
 (Parsons, Flack and Wagner, Acta Cryst. B69 (2013) 249-259).
;
_refine_ls_abs_structure_Flack 0.06(6)
_refine_ls_extinction_method none
_refine_ls_goodness_of_fit_ref 1.048
_refine_ls_hydrogen_treatment constr
_refine_ls_matrix_type full
_refine_ls_number_parameters 129
_refine_ls_number_reflns 1944
_refine_ls_number_restraints 1
_refine_ls_restrained_S_all 1.048
_refine_ls_R_factor_all 0.0451
_refine_ls_R_factor_gt 0.0373
_refine_ls_shift/su_max 0.000
_refine_ls_shift/su_mean 0.000
_refine_ls_structure_factor_coef Fsqd
_refine_ls_weighting_details 'w=1/[\s^2^(Fo^2^)+(0.0236P)^2^+1.0467P] where P=(Fo^2^+2Fc^2^)/3'
_refine_ls_weighting_scheme calc
_refine_ls_wR_factor_gt 0.0799
_refine_ls_wR_factor_ref 0.0840
_reflns_Friedel_coverage 0.940
_reflns_Friedel_fraction_full 0.985
_reflns_Friedel_fraction_max 0.985
_reflns_number_gt 1751
_reflns_number_total 1944
_reflns_threshold_expression 'I > 2\s(I)'
_cod_data_source_file jo8b01468_si_002.cif
_cod_data_source_block mo_d8v3381_0mtria_a
_cod_database_code 4035646
_shelx_shelxl_version_number 2018/1
_shelx_space_group_comment
;
The symmetry employed for this shelxl refinement is uniquely defined
by the following loop, which should always be used as a source of
symmetry information in preference to the above space-group names.
They are only intended as comments.
;
_shelx_estimated_absorpt_t_max 0.953
_shelx_estimated_absorpt_t_min 0.828
_olex2_refinement_description
;
1. Fixed Uiso
 At 1.2 times of:
  All C(H) groups, All C(H,H) groups
 At 1.5 times of:
  All C(H,H,H) groups
2.a Secondary CH2 refined with riding coordinates:
 C5(H5A,H5B)
2.b Aromatic/amide H refined with riding coordinates:
 C2(H2), C3(H3), C9(H9), C10(H10)
2.c Idealised Me refined as rotating group:
 C7(H7A,H7B,H7C), C8(H8A,H8B,H8C)
;
_olex2_exptl_crystal_mounting_method normal
_olex2_submission_special_instructions 'No special instructions were received'

loop_
_space_group_symop_operation_xyz
'x, y, z'
'-x, -y, z+1/2'
'-x+1/2, y+1/2, z+1/2'
'x+1/2, -y+1/2, z'

loop_
_atom_site_label
_atom_site_type_symbol
_atom_site_fract_x
_atom_site_fract_y
_atom_site_fract_z
_atom_site_U_iso_or_equiv
_atom_site_adp_type
_atom_site_occupancy
_atom_site_site_symmetry_order
_atom_site_calc_flag
_atom_site_refinement_flags_posn
Cl1 Cl 0.49127(11) 0.9159(3) 0.70854(7) 0.0355(3) Uani 1 1 d .
S1 S 0.64123(8) 0.2683(3) 0.40455(6) 0.0239(3) Uani 1 1 d .
O1 O 0.8283(3) 0.4898(8) 0.45808(18) 0.0261(7) Uani 1 1 d .
N1 N 0.7951(3) 0.6230(9) 0.35034(18) 0.0222(9) Uani 1 1 d .
C1 C 0.5373(4) 0.6883(10) 0.6442(2) 0.0237(11) Uani 1 1 d .
C2 C 0.4628(4) 0.6061(11) 0.5947(3) 0.0264(11) Uani 1 1 d .
H2 H 0.389408 0.673872 0.594961 0.032 Uiso 1 1 calc R
C3 C 0.4984(4) 0.4214(11) 0.5444(2) 0.0250(10) Uani 1 1 d .
H3 H 0.447992 0.366279 0.511797 0.030 Uiso 1 1 calc R
C4 C 0.6093(4) 0.3183(10) 0.5427(2) 0.0213(10) Uani 1 1 d .
C5 C 0.6461(4) 0.1109(11) 0.4885(2) 0.0248(11) Uani 1 1 d .
H5A H 0.597875 -0.055950 0.489622 0.030 Uiso 1 1 calc R
H5B H 0.722209 0.048072 0.497521 0.030 Uiso 1 1 calc R
C6 C 0.7696(3) 0.4803(9) 0.4073(3) 0.0204(9) Uani 1 1 d .
C7 C 0.8941(4) 0.8130(11) 0.3508(3) 0.0273(11) Uani 1 1 d .
H7A H 0.887073 0.948261 0.386222 0.041 Uiso 1 1 calc GR
H7B H 0.898622 0.913198 0.309599 0.041 Uiso 1 1 calc GR
H7C H 0.960823 0.701259 0.357048 0.041 Uiso 1 1 calc GR
C8 C 0.7227(4) 0.6306(12) 0.2914(2) 0.0274(11) Uani 1 1 d .
H8A H 0.672874 0.469468 0.291947 0.041 Uiso 1 1 calc GR
H8B H 0.768537 0.623470 0.252463 0.041 Uiso 1 1 calc GR
H8C H 0.679617 0.803929 0.291407 0.041 Uiso 1 1 calc GR
C9 C 0.6834(4) 0.4039(10) 0.5927(2) 0.0226(10) Uani 1 1 d .
H9 H 0.757010 0.337211 0.592303 0.027 Uiso 1 1 calc R
C10 C 0.6484(4) 0.5900(11) 0.6439(2) 0.0269(11) Uani 1 1 d .
H10 H 0.698285 0.645749 0.676813 0.032 Uiso 1 1 calc R

loop_
_atom_site_aniso_label
_atom_site_aniso_U_11
_atom_site_aniso_U_22
_atom_site_aniso_U_33
_atom_site_aniso_U_23
_atom_site_aniso_U_13
_atom_site_aniso_U_12
Cl1 0.0370(7) 0.0369(7) 0.0327(6) -0.0108(7) 0.0114(6) -0.0045(6)
S1 0.0208(5) 0.0268(6) 0.0241(5) -0.0034(6) 0.0007(6) -0.0023(5)
O1 0.0244(17) 0.0298(18) 0.0239(16) 0.0039(14) -0.0066(15) 0.0024(17)
N1 0.020(2) 0.023(2) 0.023(2) -0.0002(18) -0.0018(16) -0.0002(17)
C1 0.029(3) 0.020(3) 0.022(2) -0.003(2) 0.006(2) -0.003(2)
C2 0.014(2) 0.028(3) 0.037(3) -0.003(2) 0.001(2) 0.002(2)
C3 0.020(2) 0.030(3) 0.025(2) 0.000(2) -0.002(2) -0.005(2)
C4 0.026(2) 0.015(2) 0.023(2) 0.0032(19) 0.005(2) -0.003(2)
C5 0.030(3) 0.021(3) 0.023(3) 0.001(2) 0.005(2) -0.001(2)
C6 0.0183(19) 0.019(2) 0.024(2) 0.000(2) 0.003(2) 0.0054(17)
C7 0.023(3) 0.029(3) 0.030(3) -0.001(2) 0.003(2) -0.004(2)
C8 0.025(2) 0.034(3) 0.023(2) -0.001(2) 0.000(2) 0.000(2)
C9 0.015(2) 0.026(3) 0.027(2) 0.004(2) 0.0021(18) 0.000(2)
C10 0.023(3) 0.031(3) 0.026(2) 0.001(2) -0.002(2) -0.007(2)

loop_
_atom_type_symbol
_atom_type_description
_atom_type_scat_dispersion_real
_atom_type_scat_dispersion_imag
_atom_type_scat_source
C C 0.0033 0.0016 'International Tables Vol C Tables 4.2.6.8 and 6.1.1.4'
H H 0.0000 0.0000 'International Tables Vol C Tables 4.2.6.8 and 6.1.1.4'
N N 0.0061 0.0033 'International Tables Vol C Tables 4.2.6.8 and 6.1.1.4'
O O 0.0106 0.0060 'International Tables Vol C Tables 4.2.6.8 and 6.1.1.4'
S S 0.1246 0.1234 'International Tables Vol C Tables 4.2.6.8 and 6.1.1.4'
Cl Cl 0.1484 0.1585 'International Tables Vol C Tables 4.2.6.8 and 6.1.1.4'

loop_
_geom_angle_atom_site_label_1
_geom_angle_atom_site_label_2
_geom_angle_atom_site_label_3
_geom_angle
C6 S1 C5 99.3(3)
C6 N1 C7 117.7(4)
C6 N1 C8 124.5(4)
C8 N1 C7 117.2(4)
C2 C1 Cl1 120.0(4)
C2 C1 C10 120.5(5)
C10 C1 Cl1 119.5(4)
C1 C2 H2 120.0
C1 C2 C3 120.1(5)
C3 C2 H2 120.0
C2 C3 H3 119.5
C2 C3 C4 120.9(4)
C4 C3 H3 119.5
C3 C4 C5 120.3(5)
C9 C4 C3 118.3(5)
C9 C4 C5 121.4(5)
S1 C5 H5A 108.9
S1 C5 H5B 108.9
C4 C5 S1 113.4(4)
C4 C5 H5A 108.9
C4 C5 H5B 108.9
H5A C5 H5B 107.7
O1 C6 S1 121.1(4)
O1 C6 N1 123.7(4)
N1 C6 S1 115.2(3)
N1 C7 H7A 109.5
N1 C7 H7B 109.5
N1 C7 H7C 109.5
H7A C7 H7B 109.5
H7A C7 H7C 109.5
H7B C7 H7C 109.5
N1 C8 H8A 109.5
N1 C8 H8B 109.5
N1 C8 H8C 109.5
H8A C8 H8B 109.5
H8A C8 H8C 109.5
H8B C8 H8C 109.5
C4 C9 H9 119.3
C4 C9 C10 121.3(5)
C10 C9 H9 119.3
C1 C10 C9 118.8(4)
C1 C10 H10 120.6
C9 C10 H10 120.6

loop_
_geom_bond_atom_site_label_1
_geom_bond_atom_site_label_2
_geom_bond_distance
Cl1 C1 1.771(6)
S1 C5 1.854(7)
S1 C6 1.823(7)
O1 C6 1.245(6)
N1 C6 1.369(7)
N1 C7 1.477(7)
N1 C8 1.473(7)
C1 C2 1.394(8)
C1 C10 1.400(8)
C2 H2 0.9300
C2 C3 1.401(8)
C3 H3 0.9300
C3 C4 1.407(8)
C4 C5 1.530(7)
C4 C9 1.403(8)
C5 H5A 0.9700
C5 H5B 0.9700
C7 H7A 0.9600
C7 H7B 0.9600
C7 H7C 0.9600
C8 H8A 0.9600
C8 H8B 0.9600
C8 H8C 0.9600
C9 H9 0.9300
C9 C10 1.418(8)
C10 H10 0.9300

loop_
_geom_torsion_atom_site_label_1
_geom_torsion_atom_site_label_2
_geom_torsion_atom_site_label_3
_geom_torsion_atom_site_label_4
_geom_torsion
Cl1 C1 C2 C3 -178.7(4)
Cl1 C1 C10 C9 178.9(4)
C1 C2 C3 C4 -0.6(7)
C2 C1 C10 C9 -0.4(7)
C2 C3 C4 C5 178.5(4)
C2 C3 C4 C9 0.3(7)
C3 C4 C5 S1 64.3(5)
C3 C4 C9 C10 -0.1(7)
C4 C9 C10 C1 0.2(7)
C5 S1 C6 O1 -2.0(4)
C5 S1 C6 N1 177.8(3)
C5 C4 C9 C10 -178.3(4)
C6 S1 C5 C4 77.8(4)
C7 N1 C6 S1 176.2(3)
C7 N1 C6 O1 -4.1(7)
C8 N1 C6 S1 4.7(6)
C8 N1 C6 O1 -175.5(4)
C9 C4 C5 S1 -117.6(5)
C10 C1 C2 C3 0.6(7)
